data_7707273
loop_
_publ_author_name
'Jha, Vikesh Kumar'
'Das, Sanghamitra'
'Subramaniyan, Vasudevan'
'Guchhait, Tapas'
'Dakua, Kishan Kumar'
'Mishra, Sabyashachi'
'Mani, Ganesan'

_publ_section_title
;
 Synthesis, structural characterization, and bonding analysis of
 two-coordinate copper(I) and silver(I) complexes of pyrrole-based
 bis(phosphinimine): new metal-pyrrole ring \p-interactions.
;
_journal_issue 23
_journal_name_full 'Dalton transactions (Cambridge, England : 2003)'
_journal_page_first 8036
_journal_page_last 8044
_journal_paper_doi 10.1039/d1dt01091c
_journal_volume 50
_journal_year 2021
_chemical_formula_moiety 'C36 H45 Ag N3 P2 Si2, C F3 O3 S, C4 H8 O'
_chemical_formula_sum 'C41 H53 Ag F3 N3 O4 P2 S Si2'
_chemical_formula_weight 966.91
_space_group_crystal_system triclinic
_space_group_IT_number 2
_space_group_name_Hall '-P 1'
_space_group_name_H-M_alt 'P -1'
_atom_sites_solution_hydrogens mixed
_atom_sites_solution_primary dual
_audit_creation_date 2021-03-17
_audit_creation_method
;
Olex2 1.3-alpha
(compiled 2020.11.12 svn.r5f609507 for OlexSys, GUI svn.r6272)
;
_audit_update_record
;
2021-03-31 deposited with the CCDC.	2021-04-29 downloaded from the CCDC.
;
_cell_angle_alpha 104.836(2)
_cell_angle_beta 101.804(2)
_cell_angle_gamma 92.257(2)
_cell_formula_units_Z 2
_cell_length_a 10.9555(7)
_cell_length_b 14.0616(9)
_cell_length_c 15.4846(10)
_cell_measurement_reflns_used 7871
_cell_measurement_temperature 100.15
_cell_measurement_theta_max 25
_cell_measurement_theta_min 1.5
_cell_volume 2246.5(3)
_computing_molecular_graphics 'Olex2 1.3-alpha (Dolomanov et al., 2009)'
_computing_publication_material 'Olex2 1.3-alpha (Dolomanov et al., 2009)'
_computing_structure_refinement 'SHELXL 2018/3 (Sheldrick, 2015)'
_computing_structure_solution 'SHELXT  (Sheldrick, 2015)'
_diffrn_ambient_temperature 100.15
_diffrn_measured_fraction_theta_full 0.994
_diffrn_measured_fraction_theta_max 0.994
_diffrn_measurement_device_type 'Bruker-APEX II'
_diffrn_radiation_type MoK\a
_diffrn_radiation_wavelength 0.71073
_diffrn_reflns_av_R_equivalents 0.0731
_diffrn_reflns_av_unetI/netI 0.0795
_diffrn_reflns_Laue_measured_fraction_full 0.994
_diffrn_reflns_Laue_measured_fraction_max 0.994
_diffrn_reflns_limit_h_max 13
_diffrn_reflns_limit_h_min -13
_diffrn_reflns_limit_k_max 15
_diffrn_reflns_limit_k_min -16
_diffrn_reflns_limit_l_max 18
_diffrn_reflns_limit_l_min -18
_diffrn_reflns_number 26786
_diffrn_reflns_point_group_measured_fraction_full 0.994
_diffrn_reflns_point_group_measured_fraction_max 0.994
_diffrn_reflns_theta_full 24.999
_diffrn_reflns_theta_max 24.999
_diffrn_reflns_theta_min 1.505
_exptl_absorpt_coefficient_mu 0.675
_exptl_absorpt_correction_T_max 1
_exptl_absorpt_correction_T_min 0.895
_exptl_absorpt_correction_type multi-scan
_exptl_absorpt_process_details SADABS
_exptl_crystal_colour colourless
_exptl_crystal_colour_primary colourless
_exptl_crystal_density_diffrn 1.429
_exptl_crystal_description block
_exptl_crystal_F_000 1000
_exptl_crystal_size_max 0.134
_exptl_crystal_size_mid 0.07
_exptl_crystal_size_min 0.035
_refine_diff_density_max 0.881
_refine_diff_density_min -0.669
_refine_diff_density_rms 0.097
_refine_ls_extinction_method none
_refine_ls_goodness_of_fit_ref 1.031
_refine_ls_hydrogen_treatment mixed
_refine_ls_matrix_type full
_refine_ls_number_parameters 518
_refine_ls_number_reflns 7871
_refine_ls_number_restraints 0
_refine_ls_restrained_S_all 1.031
_refine_ls_R_factor_all 0.0805
_refine_ls_R_factor_gt 0.0507
_refine_ls_shift/su_max 0.001
_refine_ls_shift/su_mean 0.000
_refine_ls_structure_factor_coef Fsqd
_refine_ls_weighting_details 'w=1/[\s^2^(Fo^2^)+(0.0479P)^2^+1.8909P] where P=(Fo^2^+2Fc^2^)/3'
_refine_ls_weighting_scheme calc
_refine_ls_wR_factor_gt 0.1060
_refine_ls_wR_factor_ref 0.1177
_reflns_Friedel_coverage 0.000
_reflns_number_gt 5727
_reflns_number_total 7871
_reflns_threshold_expression 'I > 2\s(I)'
_cod_data_source_file d1dt01091c2.cif
_cod_data_source_block AgOTf
_cod_depositor_comments 'Adding full bibliography for 7707271--7707274.cif.'
_cod_database_code 7707273
_shelx_shelxl_version_number 2018/3
_shelx_space_group_comment
;
The symmetry employed for this shelxl refinement is uniquely defined
by the following loop, which should always be used as a source of
symmetry information in preference to the above space-group names.
They are only intended as comments.
;
_shelx_estimated_absorpt_t_max 0.977
_shelx_estimated_absorpt_t_min 0.915
_olex2_refinement_description
;
1.a Secondary CH2 refined with riding coordinates:
 C16(H16A,H16B), C21(H21A,H21B), C38(H38A,H38B), C39(H39A,H39B), C40(H40A,
 H40B), C41(H41A,H41B)
1.b Me refined with riding coordinates:
 C1(H1A,H1B,H1C), C2(H2A,H2B,H2C), C3(H3A,H3B,H3C), C34(H34A,H34B,H34C),
 C35(H35A,H35B,H35C), C36(H36A,H36B,H36C)
1.c Aromatic/amide H refined with riding coordinates:
 C5(H5), C6(H6), C7(H7), C8(H8), C9(H9), C11(H11), C12(H12), C13(H13),
 C14(H14), C15(H15), C18(H18), C19(H19), C23(H23), C24(H24), C25(H25), C26(H26),
  C27(H27), C29(H29), C30(H30), C31(H31), C32(H32), C33(H33)
;
_olex2_submission_special_instructions 'No special instructions were received'

loop_
_space_group_symop_operation_xyz
'x, y, z'
'-x, -y, -z'

loop_
_atom_site_label
_atom_site_type_symbol
_atom_site_fract_x
_atom_site_fract_y
_atom_site_fract_z
_atom_site_U_iso_or_equiv
_atom_site_adp_type
_atom_site_occupancy
_atom_site_site_symmetry_order
_atom_site_calc_flag
_atom_site_refinement_flags_posn
_atom_site_refinement_flags_adp
_atom_site_refinement_flags_occupancy
_atom_site_disorder_assembly
_atom_site_disorder_group
C1 C 1.2732(5) 0.2306(4) 0.1883(4) 0.0435(15) Uani 1 1 d . . . . .
H1A H 1.314585 0.233469 0.138525 0.065 Uiso 1 1 calc R U . . .
H1B H 1.318376 0.278143 0.245150 0.065 Uiso 1 1 calc R U . . .
H1C H 1.273034 0.163821 0.196668 0.065 Uiso 1 1 calc R U . . .
C2 C 1.0273(5) 0.1671(4) 0.0526(3) 0.0320(12) Uani 1 1 d . . . . .
H2A H 1.070347 0.168371 0.003254 0.048 Uiso 1 1 calc R U . . .
H2B H 1.028172 0.101473 0.063521 0.048 Uiso 1 1 calc R U . . .
H2C H 0.940457 0.181765 0.034960 0.048 Uiso 1 1 calc R U . . .
C3 C 1.1103(6) 0.3828(4) 0.1317(4) 0.0503(17) Uani 1 1 d . . . . .
H3A H 1.155606 0.380265 0.082899 0.075 Uiso 1 1 calc R U . . .
H3B H 1.024012 0.397169 0.111295 0.075 Uiso 1 1 calc R U . . .
H3C H 1.152039 0.434835 0.186491 0.075 Uiso 1 1 calc R U . . .
C4 C 0.8426(5) 0.3693(3) 0.3073(3) 0.0279(12) Uani 1 1 d . . . . .
C5 C 0.7630(5) 0.3272(4) 0.2211(3) 0.0284(12) Uani 1 1 d . . . . .
H5 H 0.794488 0.285102 0.173827 0.034 Uiso 1 1 calc R U . . .
C6 C 0.6394(5) 0.3467(4) 0.2048(4) 0.0365(13) Uani 1 1 d . . . . .
H6 H 0.585744 0.317584 0.146469 0.044 Uiso 1 1 calc R U . . .
C7 C 0.5933(5) 0.4083(4) 0.2727(4) 0.0360(13) Uani 1 1 d . . . . .
H7 H 0.507996 0.421485 0.260838 0.043 Uiso 1 1 calc R U . . .
C8 C 0.6695(5) 0.4508(4) 0.3578(3) 0.0345(13) Uani 1 1 d . . . . .
H8 H 0.637464 0.493291 0.404510 0.041 Uiso 1 1 calc R U . . .
C9 C 0.7943(5) 0.4307(3) 0.3743(3) 0.0293(12) Uani 1 1 d . . . . .
H9 H 0.847252 0.459934 0.432810 0.035 Uiso 1 1 calc R U . . .
C10 C 1.1004(5) 0.4559(3) 0.3496(3) 0.0248(11) Uani 1 1 d . . . . .
C11 C 1.0517(5) 0.5391(4) 0.3292(3) 0.0293(12) Uani 1 1 d . . . . .
H11 H 0.963947 0.539150 0.308383 0.035 Uiso 1 1 calc R U . . .
C12 C 1.1309(5) 0.6219(4) 0.3393(3) 0.0354(13) Uani 1 1 d . . . . .
H12 H 1.096825 0.678783 0.325635 0.042 Uiso 1 1 calc R U . . .
C13 C 1.2591(5) 0.6234(4) 0.3689(3) 0.0320(12) Uani 1 1 d . . . . .
H13 H 1.313095 0.679857 0.373559 0.038 Uiso 1 1 calc R U . . .
C14 C 1.3076(5) 0.5416(4) 0.3918(3) 0.0318(12) Uani 1 1 d . . . . .
H14 H 1.395232 0.542995 0.414464 0.038 Uiso 1 1 calc R U . . .
C15 C 1.2304(4) 0.4578(3) 0.3821(3) 0.0249(11) Uani 1 1 d . . . . .
H15 H 1.264868 0.401737 0.397260 0.030 Uiso 1 1 calc R U . . .
C16 C 1.0328(4) 0.3093(3) 0.4369(3) 0.0242(11) Uani 1 1 d . . . . .
H16A H 1.122290 0.298651 0.454239 0.029 Uiso 1 1 calc R U . . .
H16B H 1.015467 0.365289 0.484962 0.029 Uiso 1 1 calc R U . . .
C17 C 0.9545(4) 0.2191(3) 0.4331(3) 0.0238(11) Uani 1 1 d . . . . .
C18 C 0.8311(5) 0.2072(4) 0.4377(3) 0.0272(11) Uani 1 1 d . . . . .
H18 H 0.777288 0.258309 0.448342 0.033 Uiso 1 1 calc R U . . .
C19 C 0.7986(5) 0.1054(4) 0.4236(3) 0.0283(12) Uani 1 1 d . . . . .
H19 H 0.719246 0.075734 0.423678 0.034 Uiso 1 1 calc R U . . .
C20 C 0.9014(4) 0.0573(4) 0.4100(3) 0.0242(11) Uani 1 1 d . . . . .
C21 C 0.9109(5) -0.0518(3) 0.3819(3) 0.0283(12) Uani 1 1 d . . . . .
H21A H 0.836374 -0.086948 0.390946 0.034 Uiso 1 1 calc R U . . .
H21B H 0.985946 -0.067750 0.421451 0.034 Uiso 1 1 calc R U . . .
C22 C 0.8683(4) -0.2255(3) 0.2256(3) 0.0238(11) Uani 1 1 d . . . . .
C23 C 0.7801(5) -0.2655(4) 0.2630(3) 0.0328(12) Uani 1 1 d . . . . .
H23 H 0.750325 -0.224518 0.311824 0.039 Uiso 1 1 calc R U . . .
C24 C 0.7358(5) -0.3635(4) 0.2303(3) 0.0362(13) Uani 1 1 d . . . . .
H24 H 0.676322 -0.390164 0.256739 0.043 Uiso 1 1 calc R U . . .
C25 C 0.7780(5) -0.4237(4) 0.1585(3) 0.0352(13) Uani 1 1 d . . . . .
H25 H 0.746779 -0.491469 0.135505 0.042 Uiso 1 1 calc R U . . .
C26 C 0.8647(5) -0.3855(4) 0.1205(3) 0.0358(13) Uani 1 1 d . . . . .
H26 H 0.893186 -0.426890 0.071267 0.043 Uiso 1 1 calc R U . . .
C27 C 0.9109(5) -0.2866(3) 0.1540(3) 0.0293(12) Uani 1 1 d . . . . .
H27 H 0.971624 -0.260523 0.128114 0.035 Uiso 1 1 calc R U . . .
C28 C 1.0869(4) -0.0890(3) 0.2627(3) 0.0248(11) Uani 1 1 d . . . . .
C29 C 1.1733(5) -0.1131(3) 0.3324(3) 0.0297(12) Uani 1 1 d . . . . .
H29 H 1.145678 -0.128492 0.381984 0.036 Uiso 1 1 calc R U . . .
C30 C 1.2977(5) -0.1144(4) 0.3291(3) 0.0338(13) Uani 1 1 d . . . . .
H30 H 1.355801 -0.130811 0.376474 0.041 Uiso 1 1 calc R U . . .
C31 C 1.3383(5) -0.0923(4) 0.2581(4) 0.0348(13) Uani 1 1 d . . . . .
H31 H 1.424146 -0.094668 0.255794 0.042 Uiso 1 1 calc R U . . .
C32 C 1.2556(5) -0.0664(4) 0.1896(3) 0.0335(13) Uani 1 1 d . . . . .
H32 H 1.284685 -0.050069 0.141008 0.040 Uiso 1 1 calc R U . . .
C33 C 1.1301(5) -0.0644(3) 0.1921(3) 0.0262(11) Uani 1 1 d . . . . .
H33 H 1.073174 -0.046145 0.145299 0.031 Uiso 1 1 calc R U . . .
C34 C 0.6177(6) -0.1647(4) 0.0914(4) 0.0580(18) Uani 1 1 d . . . . .
H34A H 0.532945 -0.162188 0.056614 0.087 Uiso 1 1 calc R U . . .
H34B H 0.663801 -0.207580 0.051566 0.087 Uiso 1 1 calc R U . . .
H34C H 0.612585 -0.191020 0.143460 0.087 Uiso 1 1 calc R U . . .
C35 C 0.7092(5) 0.0079(4) 0.0331(3) 0.0383(14) Uani 1 1 d . . . . .
H35A H 0.624529 0.005994 -0.003771 0.057 Uiso 1 1 calc R U . . .
H35B H 0.748414 0.076066 0.054122 0.057 Uiso 1 1 calc R U . . .
H35C H 0.759309 -0.033849 -0.004114 0.057 Uiso 1 1 calc R U . . .
C36 C 0.6050(5) 0.0452(4) 0.2015(4) 0.0443(15) Uani 1 1 d . . . . .
H36A H 0.519916 0.041080 0.164528 0.066 Uiso 1 1 calc R U . . .
H36B H 0.601416 0.025207 0.257183 0.066 Uiso 1 1 calc R U . . .
H36C H 0.643671 0.113342 0.218383 0.066 Uiso 1 1 calc R U . . .
C37 C 1.4490(5) 0.1661(4) 0.4402(4) 0.0379(13) Uani 1 1 d . . . . .
C38 C 0.7402(7) 0.3217(5) -0.0400(4) 0.0631(19) Uani 1 1 d . . . . .
H38A H 0.714743 0.249875 -0.055617 0.076 Uiso 1 1 calc R U . . .
H38B H 0.818864 0.337157 0.007888 0.076 Uiso 1 1 calc R U . . .
C39 C 0.7587(6) 0.3515(4) -0.1246(4) 0.0504(16) Uani 1 1 d . . . . .
H39A H 0.822728 0.408593 -0.108407 0.061 Uiso 1 1 calc R U . . .
H39B H 0.782718 0.295868 -0.169640 0.061 Uiso 1 1 calc R U . . .
C40 C 0.6306(6) 0.3785(5) -0.1600(4) 0.0590(18) Uani 1 1 d . . . . .
H40A H 0.634554 0.426233 -0.196766 0.071 Uiso 1 1 calc R U . . .
H40B H 0.574518 0.319210 -0.198010 0.071 Uiso 1 1 calc R U . . .
C41 C 0.5869(6) 0.4242(6) -0.0746(4) 0.070(2) Uani 1 1 d . . . . .
H41A H 0.612292 0.496177 -0.053507 0.084 Uiso 1 1 calc R U . . .
H41B H 0.494519 0.413401 -0.085613 0.084 Uiso 1 1 calc R U . . .
N1 N 1.0308(4) 0.2578(3) 0.2454(2) 0.0243(9) Uani 1 1 d . . . . .
N3 N 0.8522(4) -0.0338(3) 0.1969(2) 0.0241(9) Uani 1 1 d . . . . .
N2 N 0.9975(4) 0.1268(3) 0.4154(2) 0.0229(9) Uani 1 1 d . . . . .
O1 O 1.2591(3) 0.1551(3) 0.5094(3) 0.0455(10) Uani 1 1 d . . . . .
O2 O 1.3446(3) 0.3165(3) 0.5113(3) 0.0447(10) Uani 1 1 d . . . . .
O3 O 1.4568(3) 0.2282(3) 0.6116(2) 0.0453(10) Uani 1 1 d . . . . .
O4 O 0.6448(5) 0.3766(4) -0.0086(3) 0.0731(14) Uani 1 1 d . . . . .
F1 F 1.4902(3) 0.0806(2) 0.4497(2) 0.0492(8) Uani 1 1 d . . . . .
F2 F 1.3739(3) 0.1475(3) 0.3578(2) 0.0635(10) Uani 1 1 d . . . . .
F3 F 1.5470(3) 0.2248(3) 0.4401(3) 0.0647(10) Uani 1 1 d . . . . .
P1 P 1.00393(12) 0.34157(9) 0.32766(8) 0.0236(3) Uani 1 1 d . . . . .
P2 P 0.92148(12) -0.09496(9) 0.26177(8) 0.0226(3) Uani 1 1 d . . . . .
S1 S 1.36861(12) 0.22311(10) 0.52830(8) 0.0313(3) Uani 1 1 d . . . . .
Ag1 Ag 0.94325(3) 0.11328(3) 0.22804(2) 0.02404(12) Uani 1 1 d . . . . .
Si1 Si 1.10901(13) 0.26169(10) 0.15931(9) 0.0281(3) Uani 1 1 d . . . . .
Si2 Si 0.70015(13) -0.03865(10) 0.13386(9) 0.0283(3) Uani 1 1 d . . . . .
H2 H 1.075(4) 0.118(3) 0.418(3) 0.016(13) Uiso 1 1 d . . . . .

loop_
_atom_site_aniso_label
_atom_site_aniso_U_11
_atom_site_aniso_U_22
_atom_site_aniso_U_33
_atom_site_aniso_U_23
_atom_site_aniso_U_13
_atom_site_aniso_U_12
C1 0.037(3) 0.054(4) 0.033(3) 0.006(3) 0.004(2) -0.008(3)
C2 0.037(3) 0.033(3) 0.024(3) 0.003(2) 0.008(2) -0.004(2)
C3 0.084(5) 0.041(4) 0.027(3) 0.010(3) 0.018(3) -0.009(3)
C4 0.036(3) 0.020(3) 0.026(2) 0.004(2) 0.006(2) -0.005(2)
C5 0.032(3) 0.028(3) 0.021(2) 0.005(2) 0.001(2) -0.004(2)
C6 0.036(3) 0.030(3) 0.037(3) 0.009(2) -0.003(2) -0.007(2)
C7 0.030(3) 0.031(3) 0.047(3) 0.011(3) 0.008(3) -0.006(2)
C8 0.036(3) 0.032(3) 0.037(3) 0.006(2) 0.015(2) 0.004(2)
C9 0.030(3) 0.027(3) 0.027(3) 0.002(2) 0.006(2) -0.002(2)
C10 0.034(3) 0.022(3) 0.017(2) 0.0028(19) 0.008(2) -0.003(2)
C11 0.032(3) 0.027(3) 0.026(3) 0.004(2) 0.004(2) -0.002(2)
C12 0.047(4) 0.022(3) 0.034(3) 0.006(2) 0.007(3) -0.001(3)
C13 0.040(3) 0.030(3) 0.023(2) 0.004(2) 0.005(2) -0.010(3)
C14 0.026(3) 0.040(3) 0.024(3) 0.003(2) 0.004(2) -0.006(2)
C15 0.028(3) 0.025(3) 0.020(2) 0.004(2) 0.004(2) 0.003(2)
C16 0.030(3) 0.024(3) 0.017(2) 0.0038(19) 0.004(2) -0.001(2)
C17 0.027(3) 0.026(3) 0.015(2) 0.0006(19) 0.0044(19) 0.004(2)
C18 0.032(3) 0.025(3) 0.026(3) 0.006(2) 0.011(2) 0.003(2)
C19 0.025(3) 0.037(3) 0.022(2) 0.006(2) 0.005(2) -0.004(2)
C20 0.029(3) 0.030(3) 0.012(2) 0.0069(19) 0.0013(19) -0.005(2)
C21 0.037(3) 0.027(3) 0.019(2) 0.006(2) 0.004(2) -0.006(2)
C22 0.030(3) 0.025(3) 0.014(2) 0.0071(19) -0.003(2) -0.002(2)
C23 0.041(3) 0.027(3) 0.029(3) 0.007(2) 0.006(2) -0.004(2)
C24 0.035(3) 0.037(3) 0.036(3) 0.016(3) 0.001(2) -0.011(3)
C25 0.042(3) 0.024(3) 0.037(3) 0.013(2) -0.003(3) -0.003(3)
C26 0.047(3) 0.027(3) 0.025(3) 0.003(2) -0.004(2) -0.006(3)
C27 0.036(3) 0.023(3) 0.028(3) 0.010(2) 0.004(2) -0.001(2)
C28 0.027(3) 0.020(3) 0.024(2) 0.005(2) 0.000(2) -0.003(2)
C29 0.040(3) 0.020(3) 0.026(3) 0.003(2) 0.004(2) -0.002(2)
C30 0.031(3) 0.029(3) 0.037(3) 0.009(2) -0.003(2) 0.001(2)
C31 0.028(3) 0.027(3) 0.045(3) 0.006(2) 0.003(2) -0.002(2)
C32 0.042(3) 0.024(3) 0.035(3) 0.009(2) 0.011(2) -0.002(2)
C33 0.031(3) 0.023(3) 0.023(2) 0.005(2) 0.003(2) 0.000(2)
C34 0.050(4) 0.046(4) 0.064(4) 0.019(3) -0.022(3) -0.011(3)
C35 0.033(3) 0.052(4) 0.028(3) 0.012(2) 0.001(2) 0.006(3)
C36 0.032(3) 0.061(4) 0.034(3) 0.009(3) 0.002(2) -0.002(3)
C37 0.034(3) 0.039(3) 0.037(3) 0.009(3) 0.004(3) -0.001(3)
C38 0.087(5) 0.051(4) 0.044(4) 0.002(3) 0.009(4) 0.016(4)
C39 0.042(4) 0.041(4) 0.064(4) 0.005(3) 0.015(3) 0.003(3)
C40 0.060(4) 0.073(5) 0.043(4) 0.010(3) 0.016(3) 0.013(4)
C41 0.050(4) 0.097(6) 0.046(4) -0.001(4) -0.002(3) 0.012(4)
N1 0.031(2) 0.020(2) 0.021(2) 0.0033(16) 0.0072(17) -0.0034(18)
N3 0.025(2) 0.024(2) 0.0208(19) 0.0076(17) -0.0002(17) -0.0061(18)
N2 0.023(2) 0.025(2) 0.020(2) 0.0053(16) 0.0047(17) -0.002(2)
O1 0.030(2) 0.056(3) 0.057(2) 0.028(2) 0.0099(18) -0.0056(19)
O2 0.043(2) 0.034(2) 0.056(2) 0.0109(18) 0.0068(19) 0.0102(18)
O3 0.040(2) 0.058(3) 0.033(2) 0.0101(18) -0.0003(17) 0.0092(19)
O4 0.089(4) 0.079(4) 0.044(3) 0.010(2) 0.011(3) -0.012(3)
F1 0.043(2) 0.045(2) 0.053(2) 0.0027(16) 0.0080(16) 0.0085(16)
F2 0.080(3) 0.072(3) 0.0302(18) 0.0078(17) 0.0028(17) 0.010(2)
F3 0.050(2) 0.062(2) 0.086(3) 0.011(2) 0.039(2) -0.0099(19)
P1 0.0274(7) 0.0213(7) 0.0187(6) 0.0021(5) 0.0030(5) -0.0038(5)
P2 0.0285(7) 0.0203(7) 0.0172(6) 0.0046(5) 0.0028(5) -0.0025(5)
S1 0.0254(7) 0.0375(8) 0.0323(7) 0.0107(6) 0.0073(5) 0.0040(6)
Ag1 0.0299(2) 0.0217(2) 0.01868(18) 0.00442(14) 0.00359(14) -0.00304(15)
Si1 0.0368(9) 0.0256(8) 0.0205(7) 0.0039(6) 0.0076(6) -0.0053(6)
Si2 0.0273(8) 0.0304(8) 0.0246(7) 0.0087(6) -0.0004(6) -0.0045(6)

loop_
_atom_type_symbol
_atom_type_description
_atom_type_scat_dispersion_real
_atom_type_scat_dispersion_imag
_atom_type_scat_source
C C 0.0033 0.0016 'International Tables Vol C Tables 4.2.6.8 and 6.1.1.4'
H H 0.0000 0.0000 'International Tables Vol C Tables 4.2.6.8 and 6.1.1.4'
Ag Ag -0.8971 1.1015 'International Tables Vol C Tables 4.2.6.8 and 6.1.1.4'
F F 0.0171 0.0103 'International Tables Vol C Tables 4.2.6.8 and 6.1.1.4'
N N 0.0061 0.0033 'International Tables Vol C Tables 4.2.6.8 and 6.1.1.4'
O O 0.0106 0.0060 'International Tables Vol C Tables 4.2.6.8 and 6.1.1.4'
P P 0.1023 0.0942 'International Tables Vol C Tables 4.2.6.8 and 6.1.1.4'
S S 0.1246 0.1234 'International Tables Vol C Tables 4.2.6.8 and 6.1.1.4'
Si Si 0.0817 0.0704 'International Tables Vol C Tables 4.2.6.8 and 6.1.1.4'

loop_
_geom_angle_atom_site_label_1
_geom_angle_atom_site_label_2
_geom_angle_atom_site_label_3
_geom_angle
_geom_angle_site_symmetry_1
_geom_angle_site_symmetry_3
_geom_angle_publ_flag
H1A C1 H1B 109.5 . . ?
H1A C1 H1C 109.5 . . ?
H1B C1 H1C 109.5 . . ?
Si1 C1 H1A 109.5 . . ?
Si1 C1 H1B 109.5 . . ?
Si1 C1 H1C 109.5 . . ?
H2A C2 H2B 109.5 . . ?
H2A C2 H2C 109.5 . . ?
H2B C2 H2C 109.5 . . ?
Si1 C2 H2A 109.5 . . ?
Si1 C2 H2B 109.5 . . ?
Si1 C2 H2C 109.5 . . ?
H3A C3 H3B 109.5 . . ?
H3A C3 H3C 109.5 . . ?
H3B C3 H3C 109.5 . . ?
Si1 C3 H3A 109.5 . . ?
Si1 C3 H3B 109.5 . . ?
Si1 C3 H3C 109.5 . . ?
C5 C4 P1 119.5(4) . . ?
C9 C4 C5 118.5(5) . . ?
C9 C4 P1 122.0(4) . . ?
C4 C5 H5 119.9 . . ?
C6 C5 C4 120.3(5) . . ?
C6 C5 H5 119.9 . . ?
C5 C6 H6 119.9 . . ?
C7 C6 C5 120.2(5) . . ?
C7 C6 H6 119.9 . . ?
C6 C7 H7 119.6 . . ?
C6 C7 C8 120.7(5) . . ?
C8 C7 H7 119.6 . . ?
C7 C8 H8 120.5 . . ?
C7 C8 C9 119.0(5) . . ?
C9 C8 H8 120.5 . . ?
C4 C9 C8 121.3(4) . . ?
C4 C9 H9 119.3 . . ?
C8 C9 H9 119.3 . . ?
C11 C10 C15 119.2(4) . . ?
C11 C10 P1 122.1(4) . . ?
C15 C10 P1 118.5(4) . . ?
C10 C11 H11 120.0 . . ?
C12 C11 C10 119.9(5) . . ?
C12 C11 H11 120.0 . . ?
C11 C12 H12 119.5 . . ?
C11 C12 C13 121.1(5) . . ?
C13 C12 H12 119.5 . . ?
C12 C13 H13 120.5 . . ?
C14 C13 C12 119.1(5) . . ?
C14 C13 H13 120.5 . . ?
C13 C14 H14 119.6 . . ?
C15 C14 C13 120.9(5) . . ?
C15 C14 H14 119.6 . . ?
C10 C15 H15 120.1 . . ?
C14 C15 C10 119.7(5) . . ?
C14 C15 H15 120.1 . . ?
H16A C16 H16B 107.8 . . ?
C17 C16 H16A 109.0 . . ?
C17 C16 H16B 109.0 . . ?
C17 C16 P1 112.7(3) . . ?
P1 C16 H16A 109.0 . . ?
P1 C16 H16B 109.0 . . ?
C18 C17 C16 130.0(4) . . ?
C18 C17 N2 107.8(4) . . ?
N2 C17 C16 122.0(4) . . ?
C17 C18 H18 126.2 . . ?
C17 C18 C19 107.6(4) . . ?
C19 C18 H18 126.2 . . ?
C18 C19 H19 126.1 . . ?
C20 C19 C18 107.8(4) . . ?
C20 C19 H19 126.1 . . ?
C19 C20 C21 128.3(4) . . ?
C19 C20 N2 108.1(4) . . ?
N2 C20 C21 123.2(4) . . ?
C20 C21 H21A 109.3 . . ?
C20 C21 H21B 109.3 . . ?
C20 C21 P2 111.7(3) . . ?
H21A C21 H21B 107.9 . . ?
P2 C21 H21A 109.3 . . ?
P2 C21 H21B 109.3 . . ?
C23 C22 P2 122.1(4) . . ?
C27 C22 C23 119.0(4) . . ?
C27 C22 P2 118.8(4) . . ?
C22 C23 H23 119.6 . . ?
C24 C23 C22 120.7(5) . . ?
C24 C23 H23 119.6 . . ?
C23 C24 H24 120.0 . . ?
C23 C24 C25 120.0(5) . . ?
C25 C24 H24 120.0 . . ?
C24 C25 H25 119.9 . . ?
C26 C25 C24 120.1(5) . . ?
C26 C25 H25 119.9 . . ?
C25 C26 H26 119.9 . . ?
C25 C26 C27 120.2(5) . . ?
C27 C26 H26 119.9 . . ?
C22 C27 H27 120.0 . . ?
C26 C27 C22 120.0(5) . . ?
C26 C27 H27 120.0 . . ?
C29 C28 P2 120.8(4) . . ?
C33 C28 C29 118.8(5) . . ?
C33 C28 P2 120.3(4) . . ?
C28 C29 H29 119.9 . . ?
C30 C29 C28 120.2(5) . . ?
C30 C29 H29 119.9 . . ?
C29 C30 H30 119.8 . . ?
C31 C30 C29 120.3(5) . . ?
C31 C30 H30 119.8 . . ?
C30 C31 H31 119.7 . . ?
C30 C31 C32 120.6(5) . . ?
C32 C31 H31 119.7 . . ?
C31 C32 H32 120.1 . . ?
C31 C32 C33 119.8(5) . . ?
C33 C32 H32 120.1 . . ?
C28 C33 H33 119.9 . . ?
C32 C33 C28 120.3(5) . . ?
C32 C33 H33 119.9 . . ?
H34A C34 H34B 109.5 . . ?
H34A C34 H34C 109.5 . . ?
H34B C34 H34C 109.5 . . ?
Si2 C34 H34A 109.5 . . ?
Si2 C34 H34B 109.5 . . ?
Si2 C34 H34C 109.5 . . ?
H35A C35 H35B 109.5 . . ?
H35A C35 H35C 109.5 . . ?
H35B C35 H35C 109.5 . . ?
Si2 C35 H35A 109.5 . . ?
Si2 C35 H35B 109.5 . . ?
Si2 C35 H35C 109.5 . . ?
H36A C36 H36B 109.5 . . ?
H36A C36 H36C 109.5 . . ?
H36B C36 H36C 109.5 . . ?
Si2 C36 H36A 109.5 . . ?
Si2 C36 H36B 109.5 . . ?
Si2 C36 H36C 109.5 . . ?
F1 C37 S1 112.6(4) . . ?
F2 C37 F1 107.1(4) . . ?
F2 C37 F3 106.9(5) . . ?
F2 C37 S1 111.0(4) . . ?
F3 C37 F1 107.5(4) . . ?
F3 C37 S1 111.5(4) . . ?
H38A C38 H38B 108.7 . . ?
C39 C38 H38A 110.5 . . ?
C39 C38 H38B 110.5 . . ?
O4 C38 H38A 110.5 . . ?
O4 C38 H38B 110.5 . . ?
O4 C38 C39 106.3(5) . . ?
C38 C39 H39A 111.5 . . ?
C38 C39 H39B 111.5 . . ?
H39A C39 H39B 109.3 . . ?
C40 C39 C38 101.3(5) . . ?
C40 C39 H39A 111.5 . . ?
C40 C39 H39B 111.5 . . ?
C39 C40 H40A 111.1 . . ?
C39 C40 H40B 111.1 . . ?
H40A C40 H40B 109.0 . . ?
C41 C40 C39 103.4(5) . . ?
C41 C40 H40A 111.1 . . ?
C41 C40 H40B 111.1 . . ?
C40 C41 H41A 110.6 . . ?
C40 C41 H41B 110.6 . . ?
H41A C41 H41B 108.7 . . ?
O4 C41 C40 105.7(6) . . ?
O4 C41 H41A 110.6 . . ?
O4 C41 H41B 110.6 . . ?
P1 N1 Ag1 115.4(2) . . ?
P1 N1 Si1 132.1(2) . . ?
Si1 N1 Ag1 112.27(18) . . ?
P2 N3 Ag1 111.86(19) . . ?
P2 N3 Si2 134.9(2) . . ?
Si2 N3 Ag1 109.46(19) . . ?
C17 N2 C20 108.7(4) . . ?
C17 N2 H2 123(3) . . ?
C20 N2 H2 127(3) . . ?
C38 O4 C41 110.2(5) . . ?
C4 P1 C16 105.4(2) . . ?
C10 P1 C4 107.2(2) . . ?
C10 P1 C16 105.2(2) . . ?
N1 P1 C4 112.0(2) . . ?
N1 P1 C10 112.7(2) . . ?
N1 P1 C16 113.6(2) . . ?
C22 P2 C21 106.0(2) . . ?
C28 P2 C21 105.9(2) . . ?
C28 P2 C22 105.2(2) . . ?
N3 P2 C21 115.0(2) . . ?
N3 P2 C22 113.95(19) . . ?
N3 P2 C28 110.1(2) . . ?
O1 S1 C37 102.7(2) . . ?
O2 S1 C37 103.4(2) . . ?
O2 S1 O1 114.7(2) . . ?
O3 S1 C37 103.7(2) . . ?
O3 S1 O1 115.1(2) . . ?
O3 S1 O2 114.8(2) . . ?
N1 Ag1 N3 174.61(13) . . ?
C1 Si1 C2 107.4(2) . . ?
C3 Si1 C1 108.9(3) . . ?
C3 Si1 C2 106.9(2) . . ?
N1 Si1 C1 111.5(2) . . ?
N1 Si1 C2 108.4(2) . . ?
N1 Si1 C3 113.4(2) . . ?
C34 Si2 C35 108.1(3) . . ?
C34 Si2 C36 109.3(3) . . ?
C35 Si2 C36 106.8(3) . . ?
N3 Si2 C34 113.6(2) . . ?
N3 Si2 C35 107.7(2) . . ?
N3 Si2 C36 111.1(2) . . ?

loop_
_geom_bond_atom_site_label_1
_geom_bond_atom_site_label_2
_geom_bond_distance
_geom_bond_site_symmetry_2
_geom_bond_publ_flag
C1 H1A 0.9800 . ?
C1 H1B 0.9800 . ?
C1 H1C 0.9800 . ?
C1 Si1 1.860(6) . ?
C2 H2A 0.9800 . ?
C2 H2B 0.9800 . ?
C2 H2C 0.9800 . ?
C2 Si1 1.864(5) . ?
C3 H3A 0.9800 . ?
C3 H3B 0.9800 . ?
C3 H3C 0.9800 . ?
C3 Si1 1.859(6) . ?
C4 C5 1.404(6) . ?
C4 C9 1.380(6) . ?
C4 P1 1.807(5) . ?
C5 H5 0.9500 . ?
C5 C6 1.378(7) . ?
C6 H6 0.9500 . ?
C6 C7 1.377(7) . ?
C7 H7 0.9500 . ?
C7 C8 1.378(7) . ?
C8 H8 0.9500 . ?
C8 C9 1.392(7) . ?
C9 H9 0.9500 . ?
C10 C11 1.386(7) . ?
C10 C15 1.407(7) . ?
C10 P1 1.805(5) . ?
C11 H11 0.9500 . ?
C11 C12 1.380(7) . ?
C12 H12 0.9500 . ?
C12 C13 1.383(7) . ?
C13 H13 0.9500 . ?
C13 C14 1.382(7) . ?
C14 H14 0.9500 . ?
C14 C15 1.379(7) . ?
C15 H15 0.9500 . ?
C16 H16A 0.9900 . ?
C16 H16B 0.9900 . ?
C16 C17 1.485(6) . ?
C16 P1 1.831(4) . ?
C17 C18 1.374(7) . ?
C17 N2 1.378(6) . ?
C18 H18 0.9500 . ?
C18 C19 1.412(7) . ?
C19 H19 0.9500 . ?
C19 C20 1.362(7) . ?
C20 C21 1.497(6) . ?
C20 N2 1.384(6) . ?
C21 H21A 0.9900 . ?
C21 H21B 0.9900 . ?
C21 P2 1.833(4) . ?
C22 C23 1.393(7) . ?
C22 C27 1.392(7) . ?
C22 P2 1.811(5) . ?
C23 H23 0.9500 . ?
C23 C24 1.371(7) . ?
C24 H24 0.9500 . ?
C24 C25 1.387(7) . ?
C25 H25 0.9500 . ?
C25 C26 1.373(7) . ?
C26 H26 0.9500 . ?
C26 C27 1.389(7) . ?
C27 H27 0.9500 . ?
C28 C29 1.403(6) . ?
C28 C33 1.390(6) . ?
C28 P2 1.808(5) . ?
C29 H29 0.9500 . ?
C29 C30 1.376(7) . ?
C30 H30 0.9500 . ?
C30 C31 1.367(7) . ?
C31 H31 0.9500 . ?
C31 C32 1.381(7) . ?
C32 H32 0.9500 . ?
C32 C33 1.385(7) . ?
C33 H33 0.9500 . ?
C34 H34A 0.9800 . ?
C34 H34B 0.9800 . ?
C34 H34C 0.9800 . ?
C34 Si2 1.850(6) . ?
C35 H35A 0.9800 . ?
C35 H35B 0.9800 . ?
C35 H35C 0.9800 . ?
C35 Si2 1.858(5) . ?
C36 H36A 0.9800 . ?
C36 H36B 0.9800 . ?
C36 H36C 0.9800 . ?
C36 Si2 1.867(6) . ?
C37 F1 1.333(6) . ?
C37 F2 1.325(6) . ?
C37 F3 1.329(6) . ?
C37 S1 1.807(6) . ?
C38 H38A 0.9900 . ?
C38 H38B 0.9900 . ?
C38 C39 1.523(9) . ?
C38 O4 1.416(8) . ?
C39 H39A 0.9900 . ?
C39 H39B 0.9900 . ?
C39 C40 1.499(8) . ?
C40 H40A 0.9900 . ?
C40 H40B 0.9900 . ?
C40 C41 1.496(8) . ?
C41 H41A 0.9900 . ?
C41 H41B 0.9900 . ?
C41 O4 1.419(8) . ?
N1 P1 1.584(4) . ?
N1 Ag1 2.140(4) . ?
N1 Si1 1.737(4) . ?
N3 P2 1.584(4) . ?
N3 Ag1 2.153(4) . ?
N3 Si2 1.738(4) . ?
N2 H2 0.86(4) . ?
O1 S1 1.436(4) . ?
O2 S1 1.428(4) . ?
O3 S1 1.428(3) . ?

loop_
_geom_torsion_atom_site_label_1
_geom_torsion_atom_site_label_2
_geom_torsion_atom_site_label_3
_geom_torsion_atom_site_label_4
_geom_torsion
_geom_torsion_site_symmetry_1
_geom_torsion_site_symmetry_2
_geom_torsion_site_symmetry_3
_geom_torsion_site_symmetry_4
_geom_torsion_publ_flag
C4 C5 C6 C7 0.5(8) . . . . ?
C5 C4 C9 C8 0.3(7) . . . . ?
C5 C4 P1 C10 116.1(4) . . . . ?
C5 C4 P1 C16 -132.1(4) . . . . ?
C5 C4 P1 N1 -8.1(5) . . . . ?
C5 C6 C7 C8 -0.2(8) . . . . ?
C6 C7 C8 C9 0.0(8) . . . . ?
C7 C8 C9 C4 0.0(8) . . . . ?
C9 C4 C5 C6 -0.5(7) . . . . ?
C9 C4 P1 C10 -64.1(5) . . . . ?
C9 C4 P1 C16 47.6(5) . . . . ?
C9 C4 P1 N1 171.7(4) . . . . ?
C10 C11 C12 C13 0.4(7) . . . . ?
C11 C10 C15 C14 -1.1(7) . . . . ?
C11 C10 P1 C4 -14.8(4) . . . . ?
C11 C10 P1 C16 -126.7(4) . . . . ?
C11 C10 P1 N1 108.9(4) . . . . ?
C11 C12 C13 C14 -2.3(7) . . . . ?
C12 C13 C14 C15 2.4(7) . . . . ?
C13 C14 C15 C10 -0.8(7) . . . . ?
C15 C10 C11 C12 1.2(7) . . . . ?
C15 C10 P1 C4 169.9(3) . . . . ?
C15 C10 P1 C16 58.0(4) . . . . ?
C15 C10 P1 N1 -66.4(4) . . . . ?
C16 C17 C18 C19 175.4(4) . . . . ?
C16 C17 N2 C20 -175.9(4) . . . . ?
C17 C16 P1 C4 63.4(4) . . . . ?
C17 C16 P1 C10 176.6(3) . . . . ?
C17 C16 P1 N1 -59.7(4) . . . . ?
C17 C18 C19 C20 -0.6(5) . . . . ?
C18 C17 N2 C20 -0.8(5) . . . . ?
C18 C19 C20 C21 -172.5(4) . . . . ?
C18 C19 C20 N2 0.1(5) . . . . ?
C19 C20 C21 P2 105.0(5) . . . . ?
C19 C20 N2 C17 0.4(5) . . . . ?
C20 C21 P2 C22 -157.1(3) . . . . ?
C20 C21 P2 C28 91.5(4) . . . . ?
C20 C21 P2 N3 -30.3(4) . . . . ?
C21 C20 N2 C17 173.5(4) . . . . ?
C22 C23 C24 C25 -0.6(8) . . . . ?
C23 C22 C27 C26 0.6(7) . . . . ?
C23 C22 P2 C21 29.9(4) . . . . ?
C23 C22 P2 C28 141.8(4) . . . . ?
C23 C22 P2 N3 -97.5(4) . . . . ?
C23 C24 C25 C26 0.5(8) . . . . ?
C24 C25 C26 C27 0.2(7) . . . . ?
C25 C26 C27 C22 -0.7(7) . . . . ?
C27 C22 C23 C24 0.1(7) . . . . ?
C27 C22 P2 C21 -154.3(4) . . . . ?
C27 C22 P2 C28 -42.4(4) . . . . ?
C27 C22 P2 N3 78.3(4) . . . . ?
C28 C29 C30 C31 0.0(7) . . . . ?
C29 C28 C33 C32 1.7(7) . . . . ?
C29 C28 P2 C21 37.4(4) . . . . ?
C29 C28 P2 C22 -74.5(4) . . . . ?
C29 C28 P2 N3 162.3(4) . . . . ?
C29 C30 C31 C32 1.3(7) . . . . ?
C30 C31 C32 C33 -1.0(7) . . . . ?
C31 C32 C33 C28 -0.5(7) . . . . ?
C33 C28 C29 C30 -1.5(7) . . . . ?
C33 C28 P2 C21 -145.3(4) . . . . ?
C33 C28 P2 C22 102.8(4) . . . . ?
C33 C28 P2 N3 -20.4(4) . . . . ?
C38 C39 C40 C41 35.4(7) . . . . ?
C39 C38 O4 C41 10.5(7) . . . . ?
C39 C40 C41 O4 -30.6(7) . . . . ?
C40 C41 O4 C38 12.5(7) . . . . ?
N2 C17 C18 C19 0.8(5) . . . . ?
N2 C20 C21 P2 -66.6(5) . . . . ?
O4 C38 C39 C40 -28.7(6) . . . . ?
F1 C37 S1 O1 -66.2(4) . . . . ?
F1 C37 S1 O2 174.1(4) . . . . ?
F1 C37 S1 O3 54.0(4) . . . . ?
F2 C37 S1 O1 53.8(4) . . . . ?
F2 C37 S1 O2 -65.8(4) . . . . ?
F2 C37 S1 O3 174.0(4) . . . . ?
F3 C37 S1 O1 172.8(4) . . . . ?
F3 C37 S1 O2 53.2(4) . . . . ?
F3 C37 S1 O3 -67.0(4) . . . . ?
P1 C4 C5 C6 179.3(4) . . . . ?
P1 C4 C9 C8 -179.5(4) . . . . ?
P1 C10 C11 C12 -174.0(4) . . . . ?
P1 C10 C15 C14 174.4(3) . . . . ?
P1 C16 C17 C18 -79.1(5) . . . . ?
P1 C16 C17 N2 94.8(4) . . . . ?
P1 N1 Si1 C1 97.7(4) . . . . ?
P1 N1 Si1 C2 -144.3(3) . . . . ?
P1 N1 Si1 C3 -25.7(4) . . . . ?
P2 C22 C23 C24 175.9(4) . . . . ?
P2 C22 C27 C26 -175.4(4) . . . . ?
P2 C28 C29 C30 175.8(4) . . . . ?
P2 C28 C33 C32 -175.6(4) . . . . ?
P2 N3 Si2 C34 -31.1(4) . . . . ?
P2 N3 Si2 C35 -150.7(3) . . . . ?
P2 N3 Si2 C36 92.7(4) . . . . ?
Ag1 N1 P1 C4 -68.5(3) . . . . ?
Ag1 N1 P1 C10 170.5(2) . . . . ?
Ag1 N1 P1 C16 50.9(3) . . . . ?
Ag1 N1 Si1 C1 -88.1(3) . . . . ?
Ag1 N1 Si1 C2 29.9(3) . . . . ?
Ag1 N1 Si1 C3 148.5(2) . . . . ?
Ag1 N3 P2 C21 68.5(3) . . . . ?
Ag1 N3 P2 C22 -168.8(2) . . . . ?
Ag1 N3 P2 C28 -51.0(3) . . . . ?
Ag1 N3 Si2 C34 173.4(3) . . . . ?
Ag1 N3 Si2 C35 53.8(3) . . . . ?
Ag1 N3 Si2 C36 -62.8(3) . . . . ?
Si1 N1 P1 C4 105.6(3) . . . . ?
Si1 N1 P1 C10 -15.4(4) . . . . ?
Si1 N1 P1 C16 -135.0(3) . . . . ?
Si2 N3 P2 C21 -86.6(4) . . . . ?
Si2 N3 P2 C22 36.0(4) . . . . ?
Si2 N3 P2 C28 153.9(3) . . . . ?
